data_4302237
loop_
_publ_author_name
'Guohai Xu'
'Peng Guo'
'Shuyan Song'
'Hongjie Zhang'
'Cheng Wang'

_publ_section_title
;
Molecular Nanocluster with a [Sn4Ga4Zn2Se20]8-T3 Supertetrahedral Core
;
_journal_name_full 'Inorganic Chemistry'
_journal_page_first 4628
_journal_page_last 4630
_journal_paper_doi 10.1021/ic900376h
_journal_volume 48
_journal_year 2009
_chemical_formula_moiety 'C32 H92 Ga4 Mn4 N20 Se20 Sn4 Zn2'
_chemical_formula_sum 'C8 H23 Ga Mn N5 Se5 Sn Zn0.5'
_chemical_formula_weight 860.15
_chemical_melting_point ?
_chemical_name_systematic
;
 ?
;
_space_group_IT_number 117
_symmetry_cell_setting tetragonal
_symmetry_space_group_name_Hall 'P -4 -2ab'
_symmetry_space_group_name_H-M 'P -4 b 2'
_atom_sites_solution_hydrogens geom
_atom_sites_solution_primary direct
_atom_sites_solution_secondary difmap
_audit_creation_method SHELXL-97
_cell_angle_alpha 90.00
_cell_angle_beta 90.00
_cell_angle_gamma 90.00
_cell_formula_units_Z 8
_cell_length_a 17.4951(5)
_cell_length_b 17.4951(5)
_cell_length_c 13.5849(8)
_cell_measurement_temperature 123
_cell_measurement_theta_max 26.0
_cell_measurement_theta_min 1.6
_cell_volume 4158.0(3)
_computing_cell_refinement 'Bruker SMART'
_computing_data_collection 'Bruker SMART'
_computing_data_reduction 'Bruker SAINT software (Bruker, 1999)'
_computing_molecular_graphics 'SHELXTL-PLUS (Sheldrick, 1990)'
_computing_publication_material SHELXL-97
_computing_structure_refinement 'SHELXL-97 (Sheldrick, 1997)'
_computing_structure_solution 'SHELXS-97(Sheldrick, 1997)'
_diffrn_ambient_temperature 293(2)
_diffrn_measured_fraction_theta_full 1.000
_diffrn_measured_fraction_theta_max 1.000
_diffrn_measurement_device_type 'Bruker SMART APEX CCD'
_diffrn_measurement_method '\w scan'
_diffrn_radiation_monochromator graphite
_diffrn_radiation_source 'fine-focus sealed tube'
_diffrn_radiation_type MoK\a
_diffrn_radiation_wavelength 0.71073
_diffrn_reflns_av_R_equivalents 0.0875
_diffrn_reflns_av_sigmaI/netI 0.0668
_diffrn_reflns_limit_h_max 21
_diffrn_reflns_limit_h_min -21
_diffrn_reflns_limit_k_max 21
_diffrn_reflns_limit_k_min -21
_diffrn_reflns_limit_l_max 16
_diffrn_reflns_limit_l_min -14
_diffrn_reflns_number 22503
_diffrn_reflns_theta_full 26.03
_diffrn_reflns_theta_max 26.03
_diffrn_reflns_theta_min 1.65
_diffrn_standards_decay_% 0
_diffrn_standards_interval_count 0
_diffrn_standards_interval_time .
_diffrn_standards_number 0
_exptl_absorpt_coefficient_mu 12.393
_exptl_absorpt_correction_T_max 0.316
_exptl_absorpt_correction_T_min 0.197
_exptl_absorpt_correction_type empirical
_exptl_absorpt_process_details SADABS
_exptl_crystal_colour yellow
_exptl_crystal_density_diffrn 2.748
_exptl_crystal_density_meas ?
_exptl_crystal_density_method 'not measured'
_exptl_crystal_description square
_exptl_crystal_F_000 3176
_exptl_crystal_size_max 0.124
_exptl_crystal_size_mid 0.124
_exptl_crystal_size_min 0.033
_refine_diff_density_max 1.532
_refine_diff_density_min -1.116
_refine_diff_density_rms 0.308
_refine_ls_abs_structure_details 'Flack H D (1983), Acta Cryst. A39, 876-881'
_refine_ls_abs_structure_Flack 0.49(3)
_refine_ls_extinction_method none
_refine_ls_goodness_of_fit_ref 1.067
_refine_ls_hydrogen_treatment mixed
_refine_ls_matrix_type full
_refine_ls_number_parameters 142
_refine_ls_number_reflns 4113
_refine_ls_number_restraints 23
_refine_ls_restrained_S_all 1.067
_refine_ls_R_factor_all 0.0942
_refine_ls_R_factor_gt 0.0517
_refine_ls_shift/su_max 0.000
_refine_ls_shift/su_mean 0.000
_refine_ls_structure_factor_coef Fsqd
_refine_ls_weighting_details 'calc w=1/[\s^2^(Fo^2^)+(0.0791P)^2^+0.0000P] where P=(Fo^2^+2Fc^2^)/3'
_refine_ls_weighting_scheme calc
_refine_ls_wR_factor_gt 0.1320
_refine_ls_wR_factor_ref 0.1524
_reflns_number_gt 2739
_reflns_number_total 4113
_reflns_threshold_expression >2sigma(I)
_cod_data_source_file ic900376h_si_002.cif
_cod_data_source_block bb
_cod_depositor_comments
;
The following automatic conversions were performed:
'_symmetry_cell_setting' value 'Tetragonal' changed to 'tetragonal'
according to '/home/saulius/struct/CIF-dictionaries/cif_core.dic'
dictionary named 'cif_core.dic' version 2.4.1 from 2010-06-29.

Automatic conversion script
Id: cif_fix_enum 1527 2010-12-29 10:47:43Z saulius 

The following automatic conversions were performed:

'_chemical_melting_point' value 'not measured' was changed to '?' -
the value is undefined or not given.

Automatic conversion script
Id: cif_fix_values 1646 2011-03-28 12:23:43Z adriana 

The following automatic conversions were performed:

'_exptl_crystal_density_meas' value 'none' was changed to '?' - the
value is perceived as not measured.

Automatic conversion script
Id: cif_fix_values 3008 2015-01-20 13:52:24Z robertas 
;
_cod_original_formula_sum 'C8 H23 Ga Mn N5 Se5 Sn Zn0.50'
_cod_database_code 4302237

loop_
_symmetry_equiv_pos_as_xyz
'x, y, z'
'-x, -y, z'
'-y+1/2, -x+1/2, -z'
'y+1/2, x+1/2, -z'
'-x+1/2, y+1/2, z'
'x+1/2, -y+1/2, z'
'-y, x, -z'
'y, -x, -z'

loop_
_atom_site_label
_atom_site_type_symbol
_atom_site_fract_x
_atom_site_fract_y
_atom_site_fract_z
_atom_site_U_iso_or_equiv
_atom_site_adp_type
_atom_site_occupancy
_atom_site_symmetry_multiplicity
_atom_site_calc_flag
_atom_site_refinement_flags
_atom_site_disorder_assembly
_atom_site_disorder_group
C1 C 0.3344(14) 0.2923(16) 0.3217(16) 0.126(11) Uiso 1 1 d D . .
H1A H 0.3545 0.2416 0.3086 0.151 Uiso 1 1 calc R . .
H1B H 0.3765 0.3272 0.3331 0.151 Uiso 1 1 calc R . .
C2 C 0.2809(15) 0.2916(12) 0.4055(18) 0.111(9) Uiso 1 1 d D . .
H2A H 0.3053 0.2705 0.4635 0.133 Uiso 1 1 calc R . .
H2B H 0.2362 0.2610 0.3902 0.133 Uiso 1 1 calc R . .
C3 C 0.3274(14) 0.4195(14) 0.439(2) 0.123(10) Uiso 1 1 d D . .
H3A H 0.3651 0.4127 0.3877 0.147 Uiso 1 1 calc R . .
H3B H 0.3504 0.4093 0.5029 0.147 Uiso 1 1 calc R . .
C4 C 0.2897(16) 0.4978(16) 0.4351(15) 0.121(9) Uiso 1 1 d D . .
H4A H 0.2411 0.4971 0.4693 0.145 Uiso 1 1 calc R . .
H4B H 0.3223 0.5360 0.4655 0.145 Uiso 1 1 calc R . .
C5 C 0.232(2) 0.581(2) 0.300(3) 0.206(19) Uiso 1 1 d D . .
H5A H 0.2321 0.5884 0.2297 0.247 Uiso 1 1 calc R . .
H5B H 0.2511 0.6273 0.3316 0.247 Uiso 1 1 calc R . .
C6 C 0.153(2) 0.563(2) 0.337(3) 0.27(3) Uiso 1 1 d D . .
H6A H 0.1552 0.5331 0.3971 0.320 Uiso 1 1 calc R . .
H6B H 0.1240 0.6090 0.3487 0.320 Uiso 1 1 calc R . .
C7 C 0.1183(16) 0.5277(14) 0.1450(19) 0.114(10) Uiso 1 1 d D . .
H7A H 0.0800 0.5659 0.1296 0.136 Uiso 1 1 calc R . .
H7B H 0.1675 0.5491 0.1270 0.136 Uiso 1 1 calc R . .
C8 C 0.1044(14) 0.4615(15) 0.081(2) 0.167(15) Uiso 1 1 d D . .
H8A H 0.1033 0.4750 0.0114 0.201 Uiso 1 1 calc R . .
H8B H 0.0588 0.4332 0.0984 0.201 Uiso 1 1 calc R . .
N1 N 0.2848(8) 0.3191(10) 0.2397(11) 0.068(5) Uiso 1 1 d D . .
N2 N 0.2588(11) 0.3733(10) 0.4226(15) 0.093(6) Uiso 1 1 d D . .
H2 H 0.2253 0.3777 0.4735 0.112 Uiso 1 1 calc R . .
N3 N 0.2783(12) 0.5154(13) 0.3279(14) 0.117(7) Uiso 1 1 d D . .
H3 H 0.3239 0.5163 0.2957 0.140 Uiso 1 1 calc R . .
N4 N 0.1182(16) 0.5169(18) 0.255(2) 0.179(12) Uiso 1 1 d D . .
H4 H 0.0704 0.5025 0.2739 0.214 Uiso 1 1 calc R . .
N5 N 0.1794(10) 0.4203(10) 0.1113(14) 0.077(5) Uiso 1 1 d D . .
Mn1 Mn 0.20243(17) 0.40862(17) 0.2740(2) 0.0569(8) Uani 1 1 d D . .
Zn1 Zn 0.0000 0.0000 0.19983(17) 0.0279(5) Uani 0.33 2 d SP . .
Ga2 Ga 0.0000 0.0000 0.19983(17) 0.0279(5) Uani 0.67 2 d SP . .
Ga1 Ga -0.08085(9) 0.13832(9) 0.00000(12) 0.0309(4) Uani 0.67 1 d P . .
Zn2 Zn -0.08085(9) 0.13832(9) 0.00000(12) 0.0309(4) Uani 0.33 1 d P . .
Se1 Se 0.08110(11) 0.32049(10) 0.32121(14) 0.0556(5) Uani 1 1 d . . .
Se2 Se 0.17093(9) 0.19393(9) 0.09355(13) 0.0394(4) Uani 1 1 d . . .
Se3 Se -0.05641(9) 0.25194(9) 0.09540(12) 0.0386(4) Uani 1 1 d . . .
Se4 Se 0.02849(9) 0.10180(8) 0.31074(11) 0.0356(4) Uani 1 1 d . . .
Se5 Se -0.11328(8) 0.02920(8) 0.10573(10) 0.0280(3) Uani 1 1 d . . .
Sn1 Sn 0.05593(6) 0.21534(5) 0.20154(8) 0.0325(3) Uani 1 1 d . . .
H9 H 0.212(5) 0.391(4) 0.077(10) 0.049 Uiso 1 1 d D . .
H10 H 0.197(2) 0.4691(16) 0.116(2) 0.049 Uiso 1 1 d D . .
H11 H 0.3220(13) 0.3532(16) 0.225(3) 0.049 Uiso 1 1 d D . .
H12 H 0.292(4) 0.2736(18) 0.212(3) 0.049 Uiso 1 1 d D . .

loop_
_atom_site_aniso_label
_atom_site_aniso_U_11
_atom_site_aniso_U_22
_atom_site_aniso_U_33
_atom_site_aniso_U_23
_atom_site_aniso_U_13
_atom_site_aniso_U_12
Mn1 0.0584(18) 0.0594(18) 0.0530(18) -0.0047(15) -0.0050(14) 0.0039(15)
Zn1 0.0265(12) 0.0212(11) 0.0360(14) 0.000 0.000 -0.0008(9)
Ga2 0.0265(12) 0.0212(11) 0.0360(14) 0.000 0.000 -0.0008(9)
Ga1 0.0301(9) 0.0294(9) 0.0333(9) -0.0020(7) -0.0022(7) 0.0011(7)
Zn2 0.0301(9) 0.0294(9) 0.0333(9) -0.0020(7) -0.0022(7) 0.0011(7)
Se1 0.0687(13) 0.0470(11) 0.0512(12) -0.0159(9) 0.0072(10) -0.0277(9)
Se2 0.0346(9) 0.0382(9) 0.0453(10) -0.0081(8) 0.0049(8) -0.0077(7)
Se3 0.0448(10) 0.0283(8) 0.0427(10) -0.0015(7) -0.0049(8) 0.0030(7)
Se4 0.0432(9) 0.0296(8) 0.0340(9) -0.0014(7) 0.0015(7) -0.0049(7)
Se5 0.0268(8) 0.0244(8) 0.0328(8) 0.0014(6) 0.0009(6) 0.0009(6)
Sn1 0.0339(6) 0.0275(5) 0.0361(6) -0.0027(5) 0.0007(5) -0.0053(4)

loop_
_atom_type_symbol
_atom_type_description
_atom_type_scat_dispersion_real
_atom_type_scat_dispersion_imag
_atom_type_scat_source
C C 0.0033 0.0016 'International Tables Vol C Tables 4.2.6.8 and 6.1.1.4'
H H 0.0000 0.0000 'International Tables Vol C Tables 4.2.6.8 and 6.1.1.4'
N N 0.0061 0.0033 'International Tables Vol C Tables 4.2.6.8 and 6.1.1.4'
Mn Mn 0.3368 0.7283 'International Tables Vol C Tables 4.2.6.8 and 6.1.1.4'
Zn Zn 0.2839 1.4301 'International Tables Vol C Tables 4.2.6.8 and 6.1.1.4'
Ga Ga 0.2307 1.6083 'International Tables Vol C Tables 4.2.6.8 and 6.1.1.4'
Se Se -0.0929 2.2259 'International Tables Vol C Tables 4.2.6.8 and 6.1.1.4'
Sn Sn -0.6537 1.4246 'International Tables Vol C Tables 4.2.6.8 and 6.1.1.4'

loop_
_geom_angle_atom_site_label_1
_geom_angle_atom_site_label_2
_geom_angle_atom_site_label_3
_geom_angle
_geom_angle_site_symmetry_1
_geom_angle_site_symmetry_3
_geom_angle_publ_flag
C2 C1 N1 102(2) . . ?
C2 C1 H1A 111.3 . . ?
N1 C1 H1A 111.3 . . ?
C2 C1 H1B 111.3 . . ?
N1 C1 H1B 111.3 . . ?
H1A C1 H1B 109.2 . . ?
C1 C2 N2 106(2) . . ?
C1 C2 H2A 110.5 . . ?
N2 C2 H2A 110.5 . . ?
C1 C2 H2B 110.5 . . ?
N2 C2 H2B 110.5 . . ?
H2A C2 H2B 108.7 . . ?
N2 C3 C4 98(2) . . ?
N2 C3 H3A 112.2 . . ?
C4 C3 H3A 112.2 . . ?
N2 C3 H3B 112.2 . . ?
C4 C3 H3B 112.2 . . ?
H3A C3 H3B 109.8 . . ?
N3 C4 C3 106(2) . . ?
N3 C4 H4A 110.5 . . ?
C3 C4 H4A 110.5 . . ?
N3 C4 H4B 110.5 . . ?
C3 C4 H4B 110.5 . . ?
H4A C4 H4B 108.7 . . ?
N3 C5 C6 105(3) . . ?
N3 C5 H5A 110.8 . . ?
C6 C5 H5A 110.8 . . ?
N3 C5 H5B 110.8 . . ?
C6 C5 H5B 110.8 . . ?
H5A C5 H5B 108.8 . . ?
N4 C6 C5 104(3) . . ?
N4 C6 H6A 110.9 . . ?
C5 C6 H6A 110.9 . . ?
N4 C6 H6B 110.9 . . ?
C5 C6 H6B 110.9 . . ?
H6A C6 H6B 108.9 . . ?
C8 C7 N4 119(3) . . ?
C8 C7 H7A 107.5 . . ?
N4 C7 H7A 107.5 . . ?
C8 C7 H7B 107.5 . . ?
N4 C7 H7B 107.5 . . ?
H7A C7 H7B 107.0 . . ?
C7 C8 N5 93.8(17) . . ?
C7 C8 H8A 113.0 . . ?
N5 C8 H8A 113.0 . . ?
C7 C8 H8B 113.0 . . ?
N5 C8 H8B 113.0 . . ?
H8A C8 H8B 110.4 . . ?
C1 N1 Mn1 116.9(14) . . ?
C1 N1 H11 87.1(19) . . ?
Mn1 N1 H11 92.8(18) . . ?
C1 N1 H12 87.2(19) . . ?
Mn1 N1 H12 146(4) . . ?
H11 N1 H12 113(3) . . ?
C3 N2 C2 109.8(19) . . ?
C3 N2 Mn1 109.6(16) . . ?
C2 N2 Mn1 103.2(15) . . ?
C3 N2 H2 111.3 . . ?
C2 N2 H2 111.3 . . ?
Mn1 N2 H2 111.3 . . ?
C5 N3 C4 119(3) . . ?
C5 N3 Mn1 103(2) . . ?
C4 N3 Mn1 102.1(16) . . ?
C5 N3 H3 110.6 . . ?
C4 N3 H3 110.6 . . ?
Mn1 N3 H3 110.6 . . ?
C6 N4 C7 132(3) . . ?
C6 N4 Mn1 95(2) . . ?
C7 N4 Mn1 102(2) . . ?
C6 N4 H4 108.3 . . ?
C7 N4 H4 108.3 . . ?
Mn1 N4 H4 108.3 . . ?
C8 N5 Mn1 117.1(16) . . ?
C8 N5 H9 131(10) . . ?
Mn1 N5 H9 110(10) . . ?
C8 N5 H10 82.7(18) . . ?
Mn1 N5 H10 87.4(18) . . ?
H9 N5 H10 111(3) . . ?
N1 Mn1 N5 88.5(6) . . ?
N1 Mn1 N2 73.4(6) . . ?
N5 Mn1 N2 161.5(7) . . ?
N1 Mn1 N3 105.0(7) . . ?
N5 Mn1 N3 109.0(6) . . ?
N2 Mn1 N3 73.1(7) . . ?
N1 Mn1 N4 161.0(8) . . ?
N5 Mn1 N4 73.5(8) . . ?
N2 Mn1 N4 123.9(8) . . ?
N3 Mn1 N4 76.1(9) . . ?
N1 Mn1 Se1 99.2(5) . . ?
N5 Mn1 Se1 98.3(4) . . ?
N2 Mn1 Se1 88.6(5) . . ?
N3 Mn1 Se1 143.6(5) . . ?
N4 Mn1 Se1 89.6(7) . . ?
Se4 Zn1 Se4 101.66(11) . 2 ?
Se4 Zn1 Se5 108.73(5) . 2 ?
Se4 Zn1 Se5 110.37(5) 2 2 ?
Se4 Zn1 Se5 110.37(5) . . ?
Se4 Zn1 Se5 108.73(5) 2 . ?
Se5 Zn1 Se5 116.02(11) 2 . ?
Se3 Ga1 Se2 103.47(8) . 7 ?
Se3 Ga1 Se5 108.92(8) . 8 ?
Se2 Ga1 Se5 112.21(8) 7 8 ?
Se3 Ga1 Se5 111.56(8) . . ?
Se2 Ga1 Se5 107.55(8) 7 . ?
Se5 Ga1 Se5 112.76(9) 8 . ?
Sn1 Se1 Mn1 113.89(10) . . ?
Zn2 Se2 Ga1 0.00(11) 8 8 ?
Zn2 Se2 Sn1 103.84(7) 8 . ?
Ga1 Se2 Sn1 103.84(7) 8 . ?
Ga1 Se3 Sn1 103.67(7) . . ?
Zn1 Se4 Sn1 104.83(7) . . ?
Zn1 Se5 Zn2 106.98(7) . 7 ?
Zn1 Se5 Ga1 106.98(7) . 7 ?
Zn2 Se5 Ga1 0.00(11) 7 7 ?
Zn1 Se5 Ga1 106.54(7) . . ?
Zn2 Se5 Ga1 108.08(6) 7 . ?
Ga1 Se5 Ga1 108.08(6) 7 . ?
Se1 Sn1 Se2 110.39(7) . . ?
Se1 Sn1 Se3 108.85(7) . . ?
Se2 Sn1 Se3 109.12(7) . . ?
Se1 Sn1 Se4 103.34(7) . . ?
Se2 Sn1 Se4 112.16(6) . . ?
Se3 Sn1 Se4 112.81(6) . . ?

loop_
_geom_bond_atom_site_label_1
_geom_bond_atom_site_label_2
_geom_bond_distance
_geom_bond_site_symmetry_2
_geom_bond_publ_flag
C1 C2 1.474(17) . ?
C1 N1 1.488(17) . ?
C1 H1A 0.9700 . ?
C1 H1B 0.9700 . ?
C2 N2 1.499(17) . ?
C2 H2A 0.9700 . ?
C2 H2B 0.9700 . ?
C3 N2 1.464(17) . ?
C3 C4 1.522(18) . ?
C3 H3A 0.9700 . ?
C3 H3B 0.9700 . ?
C4 N3 1.503(16) . ?
C4 H4A 0.9700 . ?
C4 H4B 0.9700 . ?
C5 N3 1.456(18) . ?
C5 C6 1.502(19) . ?
C5 H5A 0.9700 . ?
C5 H5B 0.9700 . ?
C6 N4 1.497(19) . ?
C6 H6A 0.9700 . ?
C6 H6B 0.9700 . ?
C7 C8 1.471(18) . ?
C7 N4 1.508(17) . ?
C7 H7A 0.9700 . ?
C7 H7B 0.9700 . ?
C8 N5 1.554(18) . ?
C8 H8A 0.9700 . ?
C8 H8B 0.9700 . ?
N1 Mn1 2.178(16) . ?
N1 H11 0.905(19) . ?
N1 H12 0.89(2) . ?
N2 Mn1 2.33(2) . ?
N2 H2 0.9100 . ?
N3 Mn1 2.40(2) . ?
N3 H3 0.9100 . ?
N4 Mn1 2.41(3) . ?
N4 H4 0.9100 . ?
N5 Mn1 2.255(19) . ?
N5 H9 0.90(2) . ?
N5 H10 0.910(19) . ?
Mn1 Se1 2.701(4) . ?
Zn1 Se4 2.386(2) . ?
Zn1 Se4 2.386(2) 2 ?
Zn1 Se5 2.4130(18) 2 ?
Zn1 Se5 2.4130(18) . ?
Ga1 Se3 2.411(2) . ?
Ga1 Se2 2.420(2) 7 ?
Ga1 Se5 2.442(2) 8 ?
Ga1 Se5 2.455(2) . ?
Se1 Sn1 2.4943(19) . ?
Se2 Zn2 2.420(2) 8 ?
Se2 Ga1 2.420(2) 8 ?
Se2 Sn1 2.5179(19) . ?
Se3 Sn1 2.5202(18) . ?
Se4 Sn1 2.5253(18) . ?
Se5 Zn2 2.442(2) 7 ?
Se5 Ga1 2.442(2) 7 ?

loop_
_geom_hbond_atom_site_label_D
_geom_hbond_atom_site_label_H
_geom_hbond_atom_site_label_A
_geom_hbond_distance_DH
_geom_hbond_distance_HA
_geom_hbond_distance_DA
_geom_hbond_angle_DHA
_geom_hbond_site_symmetry_A
N1 H11 Se5 0.905(19) 2.85(2) 3.679(16) 152(3) 6
N3 H3 Se4 0.91 2.99 3.71(2) 137.2 5
N3 H3 Se5 0.91 2.92 3.65(2) 138.6 6
N5 H9 Se2 0.90(2) 3.04(5) 3.899(18) 160(12) 3

loop_
_geom_torsion_atom_site_label_1
_geom_torsion_atom_site_label_2
_geom_torsion_atom_site_label_3
_geom_torsion_atom_site_label_4
_geom_torsion
_geom_torsion_site_symmetry_1
_geom_torsion_site_symmetry_2
_geom_torsion_site_symmetry_3
_geom_torsion_site_symmetry_4
_geom_torsion_publ_flag
N1 C1 C2 N2 -65(3) . . . . ?
N2 C3 C4 N3 -79(2) . . . . ?
N3 C5 C6 N4 -86(4) . . . . ?
N4 C7 C8 N5 -66(3) . . . . ?
C2 C1 N1 Mn1 39(2) . . . . ?
C4 C3 N2 C2 170.3(19) . . . . ?
C4 C3 N2 Mn1 58(2) . . . . ?
C1 C2 N2 C3 -57(3) . . . . ?
C1 C2 N2 Mn1 60(2) . . . . ?
C6 C5 N3 C4 -65(4) . . . . ?
C6 C5 N3 Mn1 48(3) . . . . ?
C3 C4 N3 C5 170(3) . . . . ?
C3 C4 N3 Mn1 57(2) . . . . ?
C5 C6 N4 C7 -44(6) . . . . ?
C5 C6 N4 Mn1 67(3) . . . . ?
C8 C7 N4 C6 158(4) . . . . ?
C8 C7 N4 Mn1 50(3) . . . . ?
C7 C8 N5 Mn1 50(2) . . . . ?
C1 N1 Mn1 N5 170.0(17) . . . . ?
C1 N1 Mn1 N2 -6.1(16) . . . . ?
C1 N1 Mn1 N3 60.7(17) . . . . ?
C1 N1 Mn1 N4 151(3) . . . . ?
C1 N1 Mn1 Se1 -91.8(16) . . . . ?
C8 N5 Mn1 N1 162.0(16) . . . . ?
C8 N5 Mn1 N2 174(2) . . . . ?
C8 N5 Mn1 N3 -92.6(16) . . . . ?
C8 N5 Mn1 N4 -24.2(17) . . . . ?
C8 N5 Mn1 Se1 62.9(15) . . . . ?
C3 N2 Mn1 N1 88.9(16) . . . . ?
C2 N2 Mn1 N1 -28.0(14) . . . . ?
C3 N2 Mn1 N5 77(3) . . . . ?
C2 N2 Mn1 N5 -40(3) . . . . ?
C3 N2 Mn1 N3 -22.9(16) . . . . ?
C2 N2 Mn1 N3 -139.8(15) . . . . ?
C3 N2 Mn1 N4 -82.4(19) . . . . ?
C2 N2 Mn1 N4 160.7(14) . . . . ?
C3 N2 Mn1 Se1 -171.0(16) . . . . ?
C2 N2 Mn1 Se1 72.1(13) . . . . ?
C5 N3 Mn1 N1 151(2) . . . . ?
C4 N3 Mn1 N1 -85.0(15) . . . . ?
C5 N3 Mn1 N5 57(2) . . . . ?
C4 N3 Mn1 N5 -178.7(14) . . . . ?
C5 N3 Mn1 N2 -142(2) . . . . ?
C4 N3 Mn1 N2 -18.0(14) . . . . ?
C5 N3 Mn1 N4 -9(2) . . . . ?
C4 N3 Mn1 N4 114.6(16) . . . . ?
C5 N3 Mn1 Se1 -79(2) . . . . ?
C4 N3 Mn1 Se1 44.9(19) . . . . ?
C6 N4 Mn1 N1 -125(3) . . . . ?
C7 N4 Mn1 N1 10(4) . . . . ?
C6 N4 Mn1 N5 -144(2) . . . . ?
C7 N4 Mn1 N5 -9.6(17) . . . . ?
C6 N4 Mn1 N2 29(2) . . . . ?
C7 N4 Mn1 N2 163.5(16) . . . . ?
C6 N4 Mn1 N3 -29(2) . . . . ?
C7 N4 Mn1 N3 105(2) . . . . ?
C6 N4 Mn1 Se1 117(2) . . . . ?
C7 N4 Mn1 Se1 -108.4(18) . . . . ?
N1 Mn1 Se1 Sn1 -46.8(4) . . . . ?
N5 Mn1 Se1 Sn1 43.0(5) . . . . ?
N2 Mn1 Se1 Sn1 -119.8(5) . . . . ?
N3 Mn1 Se1 Sn1 -178.2(9) . . . . ?
N4 Mn1 Se1 Sn1 116.3(7) . . . . ?
Se2 Ga1 Se3 Sn1 176.30(7) 7 . . . ?
Se5 Ga1 Se3 Sn1 -64.16(9) 8 . . . ?
Se5 Ga1 Se3 Sn1 60.95(9) . . . . ?
Se4 Zn1 Se4 Sn1 -178.29(8) 2 . . . ?
Se5 Zn1 Se4 Sn1 65.27(8) 2 . . . ?
Se5 Zn1 Se4 Sn1 -63.05(9) . . . . ?
Se4 Zn1 Se5 Zn2 -178.08(8) . . . 7 ?
Se4 Zn1 Se5 Zn2 -67.38(10) 2 . . 7 ?
Se5 Zn1 Se5 Zn2 57.69(6) 2 . . 7 ?
Se4 Zn1 Se5 Ga1 -178.08(8) . . . 7 ?
Se4 Zn1 Se5 Ga1 -67.38(10) 2 . . 7 ?
Se5 Zn1 Se5 Ga1 57.69(6) 2 . . 7 ?
Se4 Zn1 Se5 Ga1 66.50(10) . . . . ?
Se4 Zn1 Se5 Ga1 177.20(8) 2 . . . ?
Se5 Zn1 Se5 Ga1 -57.73(6) 2 . . . ?
Se3 Ga1 Se5 Zn1 -66.15(10) . . . . ?
Se2 Ga1 Se5 Zn1 -178.96(8) 7 . . . ?
Se5 Ga1 Se5 Zn1 56.80(9) 8 . . . ?
Se3 Ga1 Se5 Zn2 179.17(8) . . . 7 ?
Se2 Ga1 Se5 Zn2 66.36(11) 7 . . 7 ?
Se5 Ga1 Se5 Zn2 -57.88(7) 8 . . 7 ?
Se3 Ga1 Se5 Ga1 179.17(8) . . . 7 ?
Se2 Ga1 Se5 Ga1 66.36(11) 7 . . 7 ?
Se5 Ga1 Se5 Ga1 -57.88(7) 8 . . 7 ?
Mn1 Se1 Sn1 Se2 16.31(13) . . . . ?
Mn1 Se1 Sn1 Se3 -103.44(11) . . . . ?
Mn1 Se1 Sn1 Se4 136.42(10) . . . . ?
Zn2 Se2 Sn1 Se1 173.18(8) 8 . . . ?
Ga1 Se2 Sn1 Se1 173.18(8) 8 . . . ?
Zn2 Se2 Sn1 Se3 -67.24(9) 8 . . . ?
Ga1 Se2 Sn1 Se3 -67.24(9) 8 . . . ?
Zn2 Se2 Sn1 Se4 58.51(9) 8 . . . ?
Ga1 Se2 Sn1 Se4 58.51(9) 8 . . . ?
Ga1 Se3 Sn1 Se1 -173.34(7) . . . . ?
Ga1 Se3 Sn1 Se2 66.13(8) . . . . ?
Ga1 Se3 Sn1 Se4 -59.25(9) . . . . ?
Zn1 Se4 Sn1 Se1 178.26(6) . . . . ?
Zn1 Se4 Sn1 Se2 -62.84(8) . . . . ?
Zn1 Se4 Sn1 Se3 60.87(8) . . . . ?
